data_4312327
loop_
_publ_author_name
'Martin S. Masar'
'Maxim V. Ovchinnikov'
'Chad A. Mirkin'
'Lev N. Zakharov'
'Arnold L. Rheingold'

_publ_section_title
;
 Fine-Tuning the Weak-Link Approach: Effect of Ligand Electron Density on
 the Formation of Rhodium(I) and Iridium(I) Metallomacrocycles
;
_journal_name_full 'Inorganic Chemistry'
_journal_page_first 6851
_journal_page_last 6858
_journal_paper_doi 10.1021/ic034393p
_journal_volume 42
_journal_year 2003
_chemical_formula_sum 'C80 H68 B2 F16 P4 Rh2 S4'
_chemical_formula_weight 1812.90
_chemical_name_systematic
; 
 ? 
;
_space_group_IT_number 14
_symmetry_cell_setting monoclinic
_symmetry_space_group_name_Hall '-P 2ybc'
_symmetry_space_group_name_H-M 'P 1 21/c 1'
_atom_sites_solution_hydrogens geom
_atom_sites_solution_primary direct
_atom_sites_solution_secondary difmap
_audit_creation_method SHELXL-97
_cell_angle_alpha 90.00
_cell_angle_beta 112.513(3)
_cell_angle_gamma 90.00
_cell_formula_units_Z 2
_cell_length_a 16.185(2)
_cell_length_b 13.7775(17)
_cell_length_c 18.615(2)
_cell_measurement_reflns_used 8154
_cell_measurement_temperature 218(2)
_cell_measurement_theta_max 28.27
_cell_measurement_theta_min 2.58
_cell_volume 3834.6(8)
_computing_cell_refinement 'Bruker SMART'
_computing_data_collection 'Bruker SMART'
_computing_data_reduction 'Bruker SAINT'
_computing_molecular_graphics 'Bruker SHELXTL'
_computing_publication_material 'Bruker SHELXTL'
_computing_structure_refinement 'SHELXL-97 (Sheldrick, 1997)'
_computing_structure_solution 'SHELXS-97 (Sheldrick, 1990)'
_diffrn_ambient_temperature 218(2)
_diffrn_measured_fraction_theta_full 0.734
_diffrn_measured_fraction_theta_max 0.734
_diffrn_measurement_device_type 'CCD area detector'
_diffrn_measurement_method 'phi and omega scans'
_diffrn_radiation_monochromator graphite
_diffrn_radiation_source 'fine-focus sealed tube'
_diffrn_radiation_type MoK\a
_diffrn_radiation_wavelength 0.71073
_diffrn_reflns_av_R_equivalents 0.0228
_diffrn_reflns_av_sigmaI/netI 0.0409
_diffrn_reflns_limit_h_max 12
_diffrn_reflns_limit_h_min -21
_diffrn_reflns_limit_k_max 17
_diffrn_reflns_limit_k_min -17
_diffrn_reflns_limit_l_max 24
_diffrn_reflns_limit_l_min -10
_diffrn_reflns_number 12368
_diffrn_reflns_theta_full 28.29
_diffrn_reflns_theta_max 28.29
_diffrn_reflns_theta_min 1.89
_exptl_absorpt_coefficient_mu 0.707
_exptl_absorpt_correction_T_max 1.00
_exptl_absorpt_correction_T_min 0.79
_exptl_absorpt_correction_type SADABS
_exptl_crystal_colour Yellow
_exptl_crystal_density_diffrn 1.570
_exptl_crystal_density_meas 0
_exptl_crystal_density_method 'not measured'
_exptl_crystal_description Block
_exptl_crystal_F_000 1832
_exptl_crystal_size_max 0.35
_exptl_crystal_size_mid 0.25
_exptl_crystal_size_min 0.20
_refine_diff_density_max 0.722
_refine_diff_density_min -0.443
_refine_diff_density_rms 0.070
_refine_ls_extinction_method none
_refine_ls_goodness_of_fit_ref 1.038
_refine_ls_hydrogen_treatment mixed
_refine_ls_matrix_type full
_refine_ls_number_parameters 496
_refine_ls_number_reflns 6998
_refine_ls_number_restraints 0
_refine_ls_restrained_S_all 1.038
_refine_ls_R_factor_all 0.0455
_refine_ls_R_factor_gt 0.0384
_refine_ls_shift/su_max 0.017
_refine_ls_shift/su_mean 0.001
_refine_ls_structure_factor_coef Fsqd
_refine_ls_weighting_details 'calc w=1/[\s^2^(Fo^2^)+(0.0587P)^2^+1.0867P] where P=(Fo^2^+2Fc^2^)/3'
_refine_ls_weighting_scheme calc
_refine_ls_wR_factor_gt 0.1002
_refine_ls_wR_factor_ref 0.1050
_reflns_number_gt 5892
_reflns_number_total 6998
_reflns_threshold_expression >2sigma(I)
_cod_data_source_file ic034393psi20030709_044938_2.cif
_cod_data_source_block mir43(RhTFB,2)
_cod_depositor_comments
;
The following automatic conversions were performed:

'_symmetry_cell_setting' value 'Monoclinic' changed to 'monoclinic'
according to the built-in table from CIF Core dictionary named
'cif_core.dic' version 2.4.1 from 2010-06-29.

Automatic conversion script
Id: cif_fix_values 1646 2011-03-28 12:23:43Z adriana 
;
_cod_database_code 4312327

loop_
_symmetry_equiv_pos_as_xyz
'x, y, z'
'-x, y+1/2, -z+1/2'
'-x, -y, -z'
'x, -y-1/2, z-1/2'

loop_
_atom_site_label
_atom_site_type_symbol
_atom_site_fract_x
_atom_site_fract_y
_atom_site_fract_z
_atom_site_U_iso_or_equiv
_atom_site_adp_type
_atom_site_occupancy
_atom_site_symmetry_multiplicity
_atom_site_calc_flag
_atom_site_refinement_flags
_atom_site_disorder_assembly
_atom_site_disorder_group
Rh1 Rh 0.158191(16) 0.046100(13) 0.862706(11) 0.02893(8) Uani 1 1 d . . .
S1 S 0.00448(6) 0.02773(5) 0.80356(4) 0.03383(17) Uani 1 1 d . . .
S2 S 0.17403(6) -0.08500(5) 0.94812(4) 0.03471(18) Uani 1 1 d . . .
P1 P 0.14042(6) 0.15229(4) 0.76657(4) 0.03073(17) Uani 1 1 d . . .
P2 P 0.30760(6) 0.05651(5) 0.91933(4) 0.03332(18) Uani 1 1 d . . .
F1 F -0.08811(15) -0.11323(11) 0.85967(10) 0.0490(5) Uani 1 1 d . . .
F2 F 0.00002(15) 0.21516(11) 0.89575(10) 0.0480(5) Uani 1 1 d . . .
F3 F 0.07273(14) -0.23293(11) 0.99871(10) 0.0449(5) Uani 1 1 d . . .
F4 F 0.16456(15) 0.09514(12) 1.03869(10) 0.0510(5) Uani 1 1 d . . .
C1 C 0.0275(2) 0.2041(2) 0.73944(17) 0.0399(7) Uani 1 1 d . . .
H1A H 0.0270 0.2493 0.7799 0.048 Uiso 1 1 calc R . .
H1B H 0.0114 0.2404 0.6907 0.048 Uiso 1 1 calc R . .
C2 C -0.0404(2) 0.1239(2) 0.72962(17) 0.0432(8) Uani 1 1 d . . .
H2A H -0.0577 0.0953 0.6777 0.052 Uiso 1 1 calc R . .
H2B H -0.0942 0.1516 0.7337 0.052 Uiso 1 1 calc R . .
C3 C -0.0450(2) 0.05093(17) 0.87224(15) 0.0298(6) Uani 1 1 d . . .
C4 C -0.0870(2) -0.02590(18) 0.89176(15) 0.0341(7) Uani 1 1 d . . .
C5 C -0.0411(2) 0.13772(18) 0.91095(15) 0.0323(6) Uani 1 1 d . . .
C6 C 0.3464(3) -0.0600(2) 0.9698(2) 0.0454(8) Uani 1 1 d . . .
H6A H 0.3413 -0.1109 0.9316 0.055 Uiso 1 1 calc R . .
H6B H 0.4094 -0.0546 1.0046 0.055 Uiso 1 1 calc R . .
C7 C 0.2911(2) -0.0868(2) 1.01595(18) 0.0441(8) Uani 1 1 d . . .
H7A H 0.3007 -0.0400 1.0581 0.053 Uiso 1 1 calc R . .
H7B H 0.3075 -0.1516 1.0387 0.053 Uiso 1 1 calc R . .
C8 C 0.1226(2) -0.07007(18) 1.01598(15) 0.0317(6) Uani 1 1 d . . .
C9 C 0.0788(2) -0.14666(17) 1.03485(15) 0.0323(6) Uani 1 1 d . . .
C10 C 0.1251(2) 0.01691(18) 1.05456(16) 0.0345(7) Uani 1 1 d . . .
C11 C 0.1336(2) 0.09527(19) 0.67612(15) 0.0343(7) Uani 1 1 d . . .
C12 C 0.1463(2) -0.0044(2) 0.67404(16) 0.0423(8) Uani 1 1 d . . .
H12A H 0.1614 -0.0413 0.7198 0.051 Uiso 1 1 calc R . .
C13 C 0.1370(3) -0.0497(2) 0.6048(2) 0.0585(11) Uani 1 1 d . . .
H13A H 0.1464 -0.1169 0.6037 0.070 Uiso 1 1 calc R . .
C14 C 0.1138(3) 0.0043(3) 0.5374(2) 0.0611(11) Uani 1 1 d . . .
H14A H 0.1067 -0.0265 0.4904 0.073 Uiso 1 1 calc R . .
C15 C 0.1009(3) 0.1030(2) 0.53885(18) 0.0546(10) Uani 1 1 d . . .
H15A H 0.0854 0.1395 0.4929 0.065 Uiso 1 1 calc R . .
C16 C 0.1108(3) 0.1485(2) 0.60780(16) 0.0445(8) Uani 1 1 d . . .
H16A H 0.1021 0.2158 0.6085 0.053 Uiso 1 1 calc R . .
C17 C 0.2091(2) 0.25971(18) 0.77640(16) 0.0385(7) Uani 1 1 d . . .
C18 C 0.2726(3) 0.2641(2) 0.74381(19) 0.0473(8) Uani 1 1 d . . .
H18A H 0.2817 0.2101 0.7168 0.057 Uiso 1 1 calc R . .
C19 C 0.3233(3) 0.3482(3) 0.7507(2) 0.0643(11) Uani 1 1 d . . .
H19A H 0.3652 0.3519 0.7271 0.077 Uiso 1 1 calc R . .
C20 C 0.3112(4) 0.4256(3) 0.7923(3) 0.0771(14) Uani 1 1 d . . .
H20A H 0.3455 0.4821 0.7973 0.093 Uiso 1 1 calc R . .
C21 C 0.2503(3) 0.4214(3) 0.8265(2) 0.0693(13) Uani 1 1 d . . .
H21A H 0.2434 0.4745 0.8555 0.083 Uiso 1 1 calc R . .
C22 C 0.1987(3) 0.3392(2) 0.81867(19) 0.0532(10) Uani 1 1 d . . .
H22A H 0.1564 0.3368 0.8419 0.064 Uiso 1 1 calc R . .
C23 C 0.3810(2) 0.0705(2) 0.86653(17) 0.0423(8) Uani 1 1 d . . .
C24 C 0.3784(3) -0.0002(3) 0.81244(19) 0.0592(10) Uani 1 1 d . . .
H24A H 0.3365 -0.0509 0.8011 0.071 Uiso 1 1 calc R . .
C25 C 0.4372(4) 0.0044(4) 0.7759(2) 0.0814(16) Uani 1 1 d . . .
H25A H 0.4361 -0.0445 0.7403 0.098 Uiso 1 1 calc R . .
C26 C 0.4977(4) 0.0785(5) 0.7898(3) 0.0891(18) Uani 1 1 d . . .
H26A H 0.5384 0.0798 0.7649 0.107 Uiso 1 1 calc R . .
C27 C 0.4982(3) 0.1507(4) 0.8405(2) 0.0740(14) Uani 1 1 d . . .
H27A H 0.5384 0.2029 0.8492 0.089 Uiso 1 1 calc R . .
C28 C 0.4402(3) 0.1477(3) 0.8789(2) 0.0544(9) Uani 1 1 d . . .
H28A H 0.4408 0.1978 0.9134 0.065 Uiso 1 1 calc R . .
C29 C 0.3455(2) 0.1466(2) 0.99650(16) 0.0384(7) Uani 1 1 d . . .
C30 C 0.2903(3) 0.2249(2) 0.99357(19) 0.0504(9) Uani 1 1 d . . .
H30A H 0.2333 0.2288 0.9535 0.061 Uiso 1 1 calc R . .
C31 C 0.3189(3) 0.2974(3) 1.0497(2) 0.0702(13) Uani 1 1 d . . .
H31A H 0.2820 0.3511 1.0470 0.084 Uiso 1 1 calc R . .
C32 C 0.4016(4) 0.2901(4) 1.1089(2) 0.0761(15) Uani 1 1 d . . .
H32A H 0.4213 0.3395 1.1465 0.091 Uiso 1 1 calc R . .
C33 C 0.4560(3) 0.2115(4) 1.1140(2) 0.0715(13) Uani 1 1 d . . .
H33A H 0.5118 0.2063 1.1555 0.086 Uiso 1 1 calc R . .
C34 C 0.4280(3) 0.1403(3) 1.05783(19) 0.0610(10) Uani 1 1 d . . .
H34A H 0.4653 0.0868 1.0611 0.073 Uiso 1 1 calc R . .
C35 C 0.4486(5) -0.3837(4) 1.0019(4) 0.1026(19) Uani 1 1 d . . .
H35A H 0.5072 -0.3942 1.0047 0.123 Uiso 1 1 calc R . .
C36 C 0.4251(5) -0.4065(5) 1.0643(4) 0.112(2) Uani 1 1 d . . .
H36A H 0.4681 -0.4330 1.1098 0.135 Uiso 1 1 calc R . .
C37 C 0.3419(5) -0.3910(5) 1.0602(4) 0.107(2) Uani 1 1 d . . .
H37A H 0.3264 -0.4069 1.1025 0.128 Uiso 1 1 calc R . .
C38 C 0.2798(4) -0.3523(3) 0.9948(3) 0.0776(14) Uani 1 1 d . . .
H38A H 0.2216 -0.3400 0.9923 0.093 Uiso 1 1 calc R . .
C39 C 0.3015(4) -0.3313(3) 0.9334(3) 0.0801(15) Uani 1 1 d . . .
H39A H 0.2577 -0.3062 0.8877 0.096 Uiso 1 1 calc R . .
C40 C 0.3852(5) -0.3461(4) 0.9370(3) 0.0859(17) Uani 1 1 d . . .
H40A H 0.3998 -0.3302 0.8941 0.103 Uiso 1 1 calc R . .
B1 B 0.2697(4) -0.2178(3) 1.2148(3) 0.0610(12) Uani 1 1 d . . .
F5 F 0.2421(2) -0.2343(2) 1.13613(14) 0.0937(9) Uani 1 1 d . . .
F6 F 0.3535(7) -0.1665(7) 1.2553(5) 0.086(2) Uiso 0.33 1 d P . .
F7 F 0.2850(11) -0.3017(8) 1.2610(6) 0.107(3) Uiso 0.33 1 d P . .
F8 F 0.2161(8) -0.1647(9) 1.2443(6) 0.100(3) Uiso 0.33 1 d P . .
F6B F 0.3321(8) -0.2880(7) 1.2438(5) 0.088(3) Uiso 0.33 1 d P . .
F7B F 0.1934(7) -0.2386(7) 1.2238(5) 0.075(2) Uiso 0.33 1 d P . .
F8B F 0.2832(9) -0.1190(7) 1.2071(6) 0.105(3) Uiso 0.33 1 d P . .
F6C F 0.3541(6) -0.2345(7) 1.2537(4) 0.074(2) Uiso 0.33 1 d P . .
F7C F 0.2193(11) -0.2777(9) 1.2476(7) 0.111(3) Uiso 0.33 1 d P . .
F8C F 0.2422(7) -0.1271(6) 1.2297(5) 0.076(2) Uiso 0.33 1 d P . .

loop_
_atom_site_aniso_label
_atom_site_aniso_U_11
_atom_site_aniso_U_22
_atom_site_aniso_U_33
_atom_site_aniso_U_23
_atom_site_aniso_U_13
_atom_site_aniso_U_12
Rh1 0.02323(16) 0.03069(12) 0.03126(12) 0.00324(6) 0.00862(11) 0.00197(8)
S1 0.0260(5) 0.0399(3) 0.0332(3) -0.0002(2) 0.0087(3) -0.0012(3)
S2 0.0304(5) 0.0353(3) 0.0390(3) 0.0067(2) 0.0139(3) 0.0036(3)
P1 0.0291(5) 0.0292(3) 0.0326(3) 0.0023(2) 0.0104(3) 0.0029(3)
P2 0.0226(5) 0.0408(4) 0.0352(3) 0.0075(2) 0.0096(4) 0.0037(3)
F1 0.0646(16) 0.0341(8) 0.0536(10) -0.0080(6) 0.0286(11) -0.0089(8)
F2 0.0597(15) 0.0385(9) 0.0543(10) -0.0049(7) 0.0315(10) -0.0169(8)
F3 0.0559(15) 0.0325(8) 0.0506(9) -0.0057(6) 0.0252(10) -0.0056(8)
F4 0.0675(17) 0.0369(9) 0.0593(11) -0.0012(7) 0.0361(11) -0.0162(9)
C1 0.038(2) 0.0431(15) 0.0407(14) 0.0109(10) 0.0171(15) 0.0141(13)
C2 0.027(2) 0.0613(19) 0.0362(14) 0.0123(12) 0.0057(15) 0.0078(14)
C3 0.0193(18) 0.0374(13) 0.0302(12) 0.0029(9) 0.0065(13) 0.0026(10)
C4 0.033(2) 0.0294(12) 0.0361(13) -0.0002(9) 0.0092(14) -0.0015(11)
C5 0.0251(19) 0.0316(12) 0.0369(13) 0.0025(9) 0.0083(13) -0.0064(10)
C6 0.033(2) 0.0513(17) 0.0538(18) 0.0190(13) 0.0182(17) 0.0132(14)
C7 0.030(2) 0.0504(17) 0.0485(16) 0.0193(12) 0.0116(16) 0.0105(14)
C8 0.0249(19) 0.0349(13) 0.0325(12) 0.0062(9) 0.0078(13) 0.0028(10)
C9 0.0282(19) 0.0291(12) 0.0357(13) -0.0002(9) 0.0077(13) 0.0001(10)
C10 0.030(2) 0.0301(12) 0.0400(14) 0.0050(9) 0.0101(14) -0.0043(11)
C11 0.030(2) 0.0362(14) 0.0351(13) -0.0010(9) 0.0107(14) 0.0018(11)
C12 0.046(2) 0.0379(15) 0.0415(14) -0.0007(10) 0.0152(16) 0.0050(13)
C13 0.069(3) 0.0425(17) 0.0570(19) -0.0106(13) 0.016(2) 0.0088(16)
C14 0.065(3) 0.065(2) 0.0449(17) -0.0156(14) 0.0108(19) 0.0097(19)
C15 0.060(3) 0.062(2) 0.0359(15) 0.0047(12) 0.0130(18) 0.0148(18)
C16 0.050(3) 0.0403(15) 0.0401(14) 0.0046(11) 0.0136(16) 0.0073(14)
C17 0.042(2) 0.0296(13) 0.0375(13) 0.0051(9) 0.0085(15) -0.0002(12)
C18 0.038(3) 0.0471(17) 0.0573(18) 0.0058(13) 0.0184(19) -0.0027(14)
C19 0.049(3) 0.059(2) 0.084(3) 0.0127(18) 0.025(2) -0.0096(18)
C20 0.074(4) 0.044(2) 0.101(3) 0.0069(19) 0.020(3) -0.018(2)
C21 0.075(4) 0.0386(17) 0.082(3) -0.0113(16) 0.017(3) -0.0068(19)
C22 0.064(3) 0.0402(16) 0.0555(18) -0.0060(12) 0.023(2) -0.0039(16)
C23 0.025(2) 0.0645(19) 0.0385(15) 0.0193(12) 0.0134(16) 0.0110(14)
C24 0.052(3) 0.082(3) 0.0465(18) 0.0071(16) 0.023(2) 0.015(2)
C25 0.077(5) 0.127(4) 0.051(2) 0.022(2) 0.037(3) 0.043(3)
C26 0.046(4) 0.171(6) 0.060(3) 0.057(3) 0.032(3) 0.041(3)
C27 0.033(3) 0.125(4) 0.062(2) 0.048(2) 0.016(2) 0.005(2)
C28 0.030(3) 0.082(2) 0.0500(18) 0.0246(16) 0.0144(18) 0.0025(17)
C29 0.026(2) 0.0541(17) 0.0337(13) 0.0018(11) 0.0102(14) -0.0083(13)
C30 0.044(3) 0.0537(18) 0.0469(17) -0.0059(13) 0.0104(18) -0.0056(15)
C31 0.081(4) 0.065(2) 0.067(2) -0.0196(17) 0.030(3) -0.012(2)
C32 0.082(4) 0.098(3) 0.049(2) -0.0261(19) 0.027(3) -0.043(3)
C33 0.051(4) 0.105(3) 0.0433(19) -0.0067(18) 0.001(2) -0.023(2)
C34 0.042(3) 0.085(3) 0.0465(18) 0.0031(15) 0.0059(19) -0.0073(19)
C35 0.093(6) 0.099(4) 0.145(5) -0.009(4) 0.078(5) -0.006(3)
C36 0.087(6) 0.143(6) 0.113(5) 0.035(4) 0.045(5) 0.019(4)
C37 0.111(7) 0.124(5) 0.108(4) 0.035(3) 0.067(5) 0.021(4)
C38 0.073(4) 0.071(3) 0.103(3) 0.002(2) 0.049(3) 0.000(2)
C39 0.089(5) 0.068(3) 0.080(3) -0.007(2) 0.028(3) -0.021(3)
C40 0.105(6) 0.083(3) 0.088(3) -0.016(2) 0.058(4) -0.028(3)
B1 0.054(4) 0.045(2) 0.074(3) 0.0009(17) 0.013(3) 0.0069(19)
F5 0.098(3) 0.1002(19) 0.0702(15) 0.0073(12) 0.0182(17) 0.0138(16)

loop_
_atom_type_symbol
_atom_type_description
_atom_type_scat_dispersion_real
_atom_type_scat_dispersion_imag
_atom_type_scat_source
C C 0.0033 0.0016 'International Tables Vol C Tables 4.2.6.8 and 6.1.1.4'
H H 0.0000 0.0000 'International Tables Vol C Tables 4.2.6.8 and 6.1.1.4'
F F 0.0171 0.0103 'International Tables Vol C Tables 4.2.6.8 and 6.1.1.4'
P P 0.1023 0.0942 'International Tables Vol C Tables 4.2.6.8 and 6.1.1.4'
S S 0.1246 0.1234 'International Tables Vol C Tables 4.2.6.8 and 6.1.1.4'
Rh Rh -1.1178 0.9187 'International Tables Vol C Tables 4.2.6.8 and 6.1.1.4'
B B 0.0013 0.0007 'International Tables Vol C Tables 4.2.6.8 and 6.1.1.4'

loop_
_geom_angle_atom_site_label_1
_geom_angle_atom_site_label_2
_geom_angle_atom_site_label_3
_geom_angle
_geom_angle_site_symmetry_1
_geom_angle_site_symmetry_3
_geom_angle_publ_flag
P2 Rh1 P1 96.84(3) . . ?
P2 Rh1 S1 177.36(3) . . ?
P1 Rh1 S1 84.60(3) . . ?
P2 Rh1 S2 84.99(3) . . ?
P1 Rh1 S2 170.61(3) . . ?
S1 Rh1 S2 93.24(3) . . ?
C3 S1 C2 104.46(14) . . ?
C3 S1 Rh1 109.63(10) . . ?
C2 S1 Rh1 108.69(12) . . ?
C8 S2 C7 98.88(15) . . ?
C8 S2 Rh1 115.67(9) . . ?
C7 S2 Rh1 107.00(10) . . ?
C17 P1 C11 105.21(14) . . ?
C17 P1 C1 102.46(14) . . ?
C11 P1 C1 102.18(14) . . ?
C17 P1 Rh1 124.35(9) . . ?
C11 P1 Rh1 113.57(9) . . ?
C1 P1 Rh1 106.39(10) . . ?
C29 P2 C23 105.20(16) . . ?
C29 P2 C6 104.23(15) . . ?
C23 P2 C6 101.66(15) . . ?
C29 P2 Rh1 113.09(12) . . ?
C23 P2 Rh1 124.23(11) . . ?
C6 P2 Rh1 106.21(13) . . ?
C2 C1 P1 110.3(2) . . ?
C1 C2 S1 111.8(2) . . ?
C4 C3 C5 117.0(3) . . ?
C4 C3 S1 117.0(2) . . ?
C5 C3 S1 125.9(2) . . ?
F1 C4 C10 118.4(3) . 3_557 ?
F1 C4 C3 119.6(3) . . ?
C10 C4 C3 121.9(2) 3_557 . ?
F2 C5 C9 118.7(2) . 3_557 ?
F2 C5 C3 120.3(3) . . ?
C9 C5 C3 121.1(3) 3_557 . ?
C7 C6 P2 110.1(2) . . ?
C6 C7 S2 106.7(2) . . ?
C9 C8 C10 116.1(3) . . ?
C9 C8 S2 121.1(2) . . ?
C10 C8 S2 122.7(2) . . ?
F3 C9 C5 118.5(2) . 3_557 ?
F3 C9 C8 119.3(3) . . ?
C5 C9 C8 122.2(2) 3_557 . ?
F4 C10 C4 118.3(2) . 3_557 ?
F4 C10 C8 120.0(3) . . ?
C4 C10 C8 121.7(3) 3_557 . ?
C16 C11 C12 119.0(2) . . ?
C16 C11 P1 121.3(2) . . ?
C12 C11 P1 119.6(2) . . ?
C13 C12 C11 120.3(3) . . ?
C14 C13 C12 119.8(3) . . ?
C15 C14 C13 120.3(3) . . ?
C14 C15 C16 120.0(3) . . ?
C15 C16 C11 120.5(3) . . ?
C18 C17 C22 118.9(3) . . ?
C18 C17 P1 121.4(2) . . ?
C22 C17 P1 119.7(3) . . ?
C17 C18 C19 120.4(3) . . ?
C20 C19 C18 119.3(4) . . ?
C21 C20 C19 121.0(4) . . ?
C20 C21 C22 120.0(4) . . ?
C21 C22 C17 120.4(4) . . ?
C24 C23 C28 118.9(3) . . ?
C24 C23 P2 118.2(3) . . ?
C28 C23 P2 122.9(3) . . ?
C25 C24 C23 119.7(5) . . ?
C24 C25 C26 121.6(5) . . ?
C25 C26 C27 119.2(5) . . ?
C26 C27 C28 120.6(5) . . ?
C27 C28 C23 120.0(4) . . ?
C34 C29 C30 118.8(3) . . ?
C34 C29 P2 122.3(3) . . ?
C30 C29 P2 118.8(3) . . ?
C29 C30 C31 120.3(4) . . ?
C32 C31 C30 119.5(4) . . ?
C31 C32 C33 120.9(4) . . ?
C32 C33 C34 119.5(4) . . ?
C33 C34 C29 120.9(4) . . ?
C40 C35 C36 118.4(7) . . ?
C37 C36 C35 120.6(6) . . ?
C36 C37 C38 119.9(6) . . ?
C39 C38 C37 120.1(6) . . ?
C40 C39 C38 120.6(5) . . ?
C39 C40 C35 120.4(5) . . ?
F6C B1 F7B 135.9(7) . . ?
F6C B1 F6B 35.5(5) . . ?
F7B B1 F6B 112.4(7) . . ?
F6C B1 F5 114.0(5) . . ?
F7B B1 F5 99.2(5) . . ?
F6B B1 F5 101.2(5) . . ?
F6C B1 F8C 113.3(7) . . ?
F7B B1 F8C 77.7(7) . . ?
F6B B1 F8C 144.2(7) . . ?
F5 B1 F8C 111.2(5) . . ?
F6C B1 F8B 93.2(7) . . ?
F7B B1 F8B 114.2(7) . . ?
F6B B1 F8B 128.0(9) . . ?
F5 B1 F8B 92.9(5) . . ?
F8C B1 F8B 38.5(5) . . ?
F6C B1 F8 123.6(7) . . ?
F7B B1 F8 47.3(6) . . ?
F6B B1 F8 134.4(7) . . ?
F5 B1 F8 120.5(6) . . ?
F8C B1 F8 32.5(5) . . ?
F8B B1 F8 71.0(6) . . ?
F6C B1 F7 67.2(7) . . ?
F7B B1 F7 72.7(7) . . ?
F6B B1 F7 40.4(6) . . ?
F5 B1 F7 115.2(5) . . ?
F8C B1 F7 127.9(8) . . ?
F8B B1 F7 150.3(8) . . ?
F8 B1 F7 100.5(8) . . ?
F6C B1 F7C 107.9(8) . . ?
F7B B1 F7C 29.7(6) . . ?
F6B B1 F7C 83.1(8) . . ?
F5 B1 F7C 110.4(6) . . ?
F8C B1 F7C 98.9(8) . . ?
F8B B1 F7C 137.4(9) . . ?
F8 B1 F7C 66.4(8) . . ?
F7 B1 F7C 43.1(6) . . ?
F6C B1 F6 39.2(5) . . ?
F7B B1 F6 139.5(6) . . ?
F6B B1 F6 74.7(6) . . ?
F5 B1 F6 119.1(5) . . ?
F8C B1 F6 76.5(6) . . ?
F8B B1 F6 55.1(6) . . ?
F8 B1 F6 97.9(7) . . ?
F7 B1 F6 99.9(7) . . ?
F7C B1 F6 128.4(7) . . ?
F6C F6 F8B 119.5(11) . . ?
F6C F6 B1 61.3(8) . . ?
F8B F6 B1 60.1(6) . . ?
F6C F6 F6B 11.5(8) . . ?
F8B F6 F6B 108.7(8) . . ?
B1 F6 F6B 49.9(5) . . ?
F6C F6 F8C 108.8(10) . . ?
F8B F6 F8C 30.6(5) . . ?
B1 F6 F8C 50.0(5) . . ?
F6B F6 F8C 97.5(7) . . ?
F6B F7 F7C 136.7(16) . . ?
F6B F7 B1 66.9(9) . . ?
F7C F7 B1 70.7(10) . . ?
F6B F7 F6C 29.0(8) . . ?
F7C F7 F6C 120.6(12) . . ?
B1 F7 F6C 53.1(6) . . ?
F6B F7 F7B 117.8(12) . . ?
F7C F7 F7B 19.0(8) . . ?
B1 F7 F7B 51.7(5) . . ?
F6C F7 F7B 102.8(8) . . ?
F8C F8 F7B 130.2(16) . . ?
F8C F8 B1 73.1(12) . . ?
F7B F8 B1 63.4(8) . . ?
F8C F8 F7C 131.4(15) . . ?
F7B F8 F7C 24.6(7) . . ?
B1 F8 F7C 58.4(7) . . ?
F8C F8 F8B 18.7(10) . . ?
F7B F8 F8B 113.5(10) . . ?
B1 F8 F8B 54.4(5) . . ?
F7C F8 F8B 112.7(9) . . ?
F6C F6B F7 116.4(16) . . ?
F6C F6B B1 68.7(10) . . ?
F7 F6B B1 72.7(11) . . ?
F6C F6B F6 13.3(9) . . ?
F7 F6B F6 107.6(11) . . ?
B1 F6B F6 55.5(5) . . ?
F7C F7B F8 116.1(18) . . ?
F7C F7B B1 83.7(16) . . ?
F8 F7B B1 69.2(9) . . ?
F7C F7B F7 28.2(14) . . ?
F8 F7B F7 102.7(10) . . ?
B1 F7B F7 55.5(6) . . ?
F7C F7B F8C 119.1(18) . . ?
F8 F7B F8C 20.4(7) . . ?
B1 F7B F8C 52.5(5) . . ?
F7 F7B F8C 97.5(7) . . ?
F8C F8B F6 102.3(12) . . ?
F8C F8B B1 70.3(10) . . ?
F6 F8B B1 64.8(6) . . ?
F8C F8B F8 15.8(8) . . ?
F6 F8B F8 93.5(8) . . ?
B1 F8B F8 54.5(6) . . ?
F6B F6C F6 155.3(17) . . ?
F6B F6C B1 75.8(11) . . ?
F6 F6C B1 79.6(9) . . ?
F6B F6C F7 34.7(10) . . ?
F6 F6C F7 126.6(12) . . ?
B1 F6C F7 59.7(6) . . ?
F7B F7C F7 133(2) . . ?
F7B F7C B1 66.6(14) . . ?
F7 F7C B1 66.2(10) . . ?
F7B F7C F8 39.3(12) . . ?
F7 F7C F8 109.9(13) . . ?
B1 F7C F8 55.3(6) . . ?
F8 F8C F8B 145.5(18) . . ?
F8 F8C B1 74.3(11) . . ?
F8B F8C B1 71.2(10) . . ?
F8 F8C F7B 29.4(10) . . ?
F8B F8C F7B 118.5(11) . . ?
B1 F8C F7B 49.8(5) . . ?
F8 F8C F6 109.6(13) . . ?
F8B F8C F6 47.1(9) . . ?
B1 F8C F6 53.5(5) . . ?
F7B F8C F6 98.0(6) . . ?

loop_
_geom_bond_atom_site_label_1
_geom_bond_atom_site_label_2
_geom_bond_distance
_geom_bond_site_symmetry_2
_geom_bond_publ_flag
Rh1 P2 2.2422(10) . ?
Rh1 P1 2.2431(7) . ?
Rh1 S1 2.3169(9) . ?
Rh1 S2 2.3545(7) . ?
S1 C3 1.778(3) . ?
S1 C2 1.847(3) . ?
S2 C8 1.771(3) . ?
S2 C7 1.831(4) . ?
P1 C17 1.817(3) . ?
P1 C11 1.823(3) . ?
P1 C1 1.843(3) . ?
P2 C29 1.818(3) . ?
P2 C23 1.819(3) . ?
P2 C6 1.844(3) . ?
F1 C4 1.340(3) . ?
F2 C5 1.343(3) . ?
F3 C9 1.351(3) . ?
F4 C10 1.342(3) . ?
C1 C2 1.521(5) . ?
C3 C4 1.380(4) . ?
C3 C5 1.385(4) . ?
C4 C10 1.365(4) 3_557 ?
C5 C9 1.371(4) 3_557 ?
C6 C7 1.505(5) . ?
C8 C9 1.389(4) . ?
C8 C10 1.390(4) . ?
C9 C5 1.371(4) 3_557 ?
C10 C4 1.365(4) 3_557 ?
C11 C16 1.390(4) . ?
C11 C12 1.392(4) . ?
C12 C13 1.387(4) . ?
C13 C14 1.380(5) . ?
C14 C15 1.378(5) . ?
C15 C16 1.381(4) . ?
C17 C18 1.380(5) . ?
C17 C22 1.396(4) . ?
C18 C19 1.398(5) . ?
C19 C20 1.375(6) . ?
C20 C21 1.365(7) . ?
C21 C22 1.380(5) . ?
C23 C24 1.390(5) . ?
C23 C28 1.391(5) . ?
C24 C25 1.367(6) . ?
C25 C26 1.369(8) . ?
C26 C27 1.369(7) . ?
C27 C28 1.382(6) . ?
C29 C34 1.388(5) . ?
C29 C30 1.388(5) . ?
C30 C31 1.390(5) . ?
C31 C32 1.373(7) . ?
C32 C33 1.376(7) . ?
C33 C34 1.377(5) . ?
C35 C40 1.354(8) . ?
C35 C36 1.389(8) . ?
C36 C37 1.337(9) . ?
C37 C38 1.355(7) . ?
C38 C39 1.349(7) . ?
C39 C40 1.347(8) . ?
B1 F6C 1.299(10) . ?
B1 F7B 1.337(11) . ?
B1 F6B 1.352(11) . ?
B1 F5 1.377(5) . ?
B1 F8C 1.389(10) . ?
B1 F8B 1.396(11) . ?
B1 F8 1.398(11) . ?
B1 F7 1.404(11) . ?
B1 F7C 1.448(13) . ?
B1 F6 1.457(10) . ?
F6 F6C 0.937(9) . ?
F6 F8B 1.321(13) . ?
F6 F6B 1.706(12) . ?
F6 F8C 1.762(14) . ?
F7 F6B 0.952(14) . ?
F7 F7C 1.047(15) . ?
F7 F6C 1.499(16) . ?
F7 F7B 1.626(16) . ?
F8 F8C 0.781(12) . ?
F8 F7B 1.100(12) . ?
F8 F7C 1.559(16) . ?
F8 F8B 1.623(15) . ?
F6B F6C 0.810(10) . ?
F7B F7C 0.722(13) . ?
F7B F8C 1.711(13) . ?
F8B F8C 0.918(12) . ?
